data_4334657
loop_
_publ_author_name
'Li-Yi Zhang'
'Liang-Jin Xu'
'Xu Zhang'
'Jin-Yun Wang'
'Jia Li'
'Zhong-Ning Chen'

_publ_section_title
;
 Spectroscopic and Phosphorescent Modulation in Triphosphine-Supported
 PtAg2 Heterotrinuclear Alkynyl Complexes
;
_journal_name_full 'Inorganic Chemistry'
_journal_page_first 5167
_journal_page_last 5175
_journal_paper_doi 10.1021/ic4000457
_journal_volume 52
_journal_year 2013
_chemical_formula_sum 'C106 H100 Ag2 Cl2 N4 O14 P6 Pt'
_chemical_formula_weight 2321.45
_chemical_name_systematic
; 
 ? 
;
_space_group_IT_number 14
_symmetry_cell_setting monoclinic
_symmetry_space_group_name_Hall '-P 2yn'
_symmetry_space_group_name_H-M 'P 1 21/n 1'
_atom_sites_solution_hydrogens geom
_atom_sites_solution_primary direct
_atom_sites_solution_secondary difmap
_audit_creation_method SHELXL-97
_cell_angle_alpha 90.00
_cell_angle_beta 96.816(12)
_cell_angle_gamma 90.00
_cell_formula_units_Z 2
_cell_length_a 17.878(3)
_cell_length_b 14.0535(13)
_cell_length_c 20.772(3)
_cell_measurement_temperature 293(2)
_cell_volume 5182.0(13)
_computing_structure_refinement 'SHELXL-97 (Sheldrick, 1997)'
_computing_structure_solution 'SHELXS-97 (Sheldrick, 1990)'
_diffrn_ambient_temperature 293(2)
_diffrn_measured_fraction_theta_full 0.991
_diffrn_measured_fraction_theta_max 0.991
_diffrn_radiation_monochromator graphite
_diffrn_radiation_source 'fine-focus sealed tube'
_diffrn_radiation_type MoK\a
_diffrn_radiation_wavelength 0.71073
_diffrn_reflns_av_R_equivalents 0.0789
_diffrn_reflns_av_sigmaI/netI 0.0861
_diffrn_reflns_limit_h_max 21
_diffrn_reflns_limit_h_min -21
_diffrn_reflns_limit_k_max 16
_diffrn_reflns_limit_k_min -16
_diffrn_reflns_limit_l_max 24
_diffrn_reflns_limit_l_min -24
_diffrn_reflns_number 36430
_diffrn_reflns_theta_full 25.01
_diffrn_reflns_theta_max 25.01
_diffrn_reflns_theta_min 2.03
_exptl_absorpt_coefficient_mu 1.928
_exptl_absorpt_correction_T_max 0.5955
_exptl_absorpt_correction_T_min 0.5127
_exptl_crystal_density_diffrn 1.488
_exptl_crystal_F_000 2344
_exptl_crystal_size_max 0.40
_exptl_crystal_size_mid 0.30
_exptl_crystal_size_min 0.30
_refine_diff_density_max 1.256
_refine_diff_density_min -0.594
_refine_diff_density_rms 0.077
_refine_ls_extinction_method none
_refine_ls_goodness_of_fit_ref 1.081
_refine_ls_hydrogen_treatment constr
_refine_ls_matrix_type full
_refine_ls_number_parameters 610
_refine_ls_number_reflns 9054
_refine_ls_number_restraints 0
_refine_ls_restrained_S_all 1.081
_refine_ls_R_factor_all 0.0421
_refine_ls_R_factor_gt 0.0326
_refine_ls_shift/su_max 0.004
_refine_ls_shift/su_mean 0.000
_refine_ls_structure_factor_coef Fsqd
_refine_ls_weighting_details 'calc w=1/[\s^2^(Fo^2^)+(0.0333P)^2^+0.6554P] where P=(Fo^2^+2Fc^2^)/3'
_refine_ls_weighting_scheme calc
_refine_ls_wR_factor_gt 0.0701
_refine_ls_wR_factor_ref 0.0749
_reflns_number_gt 7784
_reflns_number_total 9054
_reflns_threshold_expression >2sigma(I)
_cod_data_source_file ic4000457_si_002_10.cif
_cod_data_source_block 9(py)2_2py
_cod_database_code 4334657

loop_
_symmetry_equiv_pos_as_xyz
'x, y, z'
'-x+1/2, y+1/2, -z+1/2'
'-x, -y, -z'
'x-1/2, -y-1/2, z-1/2'

loop_
_atom_site_label
_atom_site_type_symbol
_atom_site_fract_x
_atom_site_fract_y
_atom_site_fract_z
_atom_site_U_iso_or_equiv
_atom_site_adp_type
_atom_site_occupancy
_atom_site_symmetry_multiplicity
_atom_site_calc_flag
_atom_site_refinement_flags
Pt1 Pt 1.0000 1.0000 0.0000 0.02991(7) Uani 1 2 d S
Ag1 Ag 0.898590(14) 1.057809(19) 0.100414(14) 0.04502(9) Uani 1 1 d .
P1 P 0.89984(5) 0.88673(6) 0.12855(4) 0.0393(2) Uani 1 1 d .
P2 P 0.97752(5) 0.83765(6) 0.00995(4) 0.03291(19) Uani 1 1 d .
P3 P 0.98361(5) 1.19270(6) 0.12706(4) 0.0372(2) Uani 1 1 d .
O1 O 0.63520(16) 1.0534(3) -0.24045(15) 0.0835(10) Uani 1 1 d .
O2 O 0.52708(15) 0.9880(2) -0.17492(16) 0.0744(10) Uani 1 1 d .
O3 O 0.55861(15) 0.9140(3) -0.05635(17) 0.0916(11) Uani 1 1 d .
N1 N 0.7716(2) 1.1015(3) 0.1066(2) 0.0759(11) Uani 1 1 d .
C1 C 0.89780(17) 0.8140(2) 0.05493(16) 0.0377(8) Uani 1 1 d .
H1A H 0.8980 0.7473 0.0669 0.045 Uiso 1 1 calc R
H1B H 0.8514 0.8266 0.0271 0.045 Uiso 1 1 calc R
C2 C 1.05507(17) 1.2071(2) 0.07097(15) 0.0379(8) Uani 1 1 d .
H2A H 1.0676 1.2740 0.0681 0.045 Uiso 1 1 calc R
H2B H 1.1005 1.1733 0.0880 0.045 Uiso 1 1 calc R
C3 C 0.8195(2) 0.8452(3) 0.16703(18) 0.0481(9) Uani 1 1 d .
C4 C 0.7597(2) 0.7958(4) 0.1356(2) 0.0775(14) Uani 1 1 d .
H4A H 0.7607 0.7767 0.0928 0.093 Uiso 1 1 calc R
C5 C 0.6979(3) 0.7745(5) 0.1675(3) 0.1030(19) Uani 1 1 d .
H5A H 0.6575 0.7410 0.1460 0.124 Uiso 1 1 calc R
C6 C 0.6957(3) 0.8017(5) 0.2294(3) 0.1037(19) Uani 1 1 d .
H6A H 0.6537 0.7876 0.2501 0.124 Uiso 1 1 calc R
C7 C 0.7539(4) 0.8490(5) 0.2613(3) 0.108(2) Uani 1 1 d .
H7A H 0.7527 0.8662 0.3044 0.130 Uiso 1 1 calc R
C8 C 0.8151(3) 0.8719(4) 0.2303(2) 0.0854(15) Uani 1 1 d .
H8A H 0.8545 0.9063 0.2525 0.103 Uiso 1 1 calc R
C9 C 0.9805(2) 0.8435(2) 0.18266(16) 0.0442(8) Uani 1 1 d .
C10 C 1.0362(2) 0.9061(3) 0.2070(2) 0.0570(10) Uani 1 1 d .
H10A H 1.0338 0.9695 0.1940 0.068 Uiso 1 1 calc R
C11 C 1.0958(2) 0.8748(4) 0.2506(2) 0.0740(13) Uani 1 1 d .
H11A H 1.1325 0.9179 0.2673 0.089 Uiso 1 1 calc R
C12 C 1.1015(3) 0.7827(4) 0.2692(2) 0.0825(15) Uani 1 1 d .
H12A H 1.1418 0.7627 0.2985 0.099 Uiso 1 1 calc R
C13 C 1.0467(3) 0.7184(3) 0.2444(2) 0.0850(15) Uani 1 1 d .
H13A H 1.0508 0.6546 0.2562 0.102 Uiso 1 1 calc R
C14 C 0.9863(2) 0.7491(3) 0.2022(2) 0.0686(12) Uani 1 1 d .
H14A H 0.9490 0.7060 0.1867 0.082 Uiso 1 1 calc R
C15 C 1.04828(18) 0.7508(2) 0.04270(16) 0.0392(8) Uani 1 1 d .
C16 C 1.1183(2) 0.7784(3) 0.0719(2) 0.0590(11) Uani 1 1 d .
H16A H 1.1297 0.8427 0.0770 0.071 Uiso 1 1 calc R
C17 C 1.1721(3) 0.7102(3) 0.0938(3) 0.0823(15) Uani 1 1 d .
H17A H 1.2195 0.7287 0.1130 0.099 Uiso 1 1 calc R
C18 C 1.1543(3) 0.6155(3) 0.0867(2) 0.0781(14) Uani 1 1 d .
H18A H 1.1903 0.5697 0.1001 0.094 Uiso 1 1 calc R
C19 C 1.0842(3) 0.5878(3) 0.0601(2) 0.0670(12) Uani 1 1 d .
H19A H 1.0722 0.5235 0.0568 0.080 Uiso 1 1 calc R
C20 C 1.0311(2) 0.6552(3) 0.03790(19) 0.0547(10) Uani 1 1 d .
H20A H 0.9835 0.6360 0.0196 0.066 Uiso 1 1 calc R
C21 C 1.0397(2) 1.1794(2) 0.20636(17) 0.0464(9) Uani 1 1 d .
C22 C 1.1170(2) 1.1827(4) 0.2157(2) 0.0770(14) Uani 1 1 d .
H22A H 1.1439 1.1963 0.1812 0.092 Uiso 1 1 calc R
C23 C 1.1552(3) 1.1654(5) 0.2772(3) 0.110(2) Uani 1 1 d .
H23A H 1.2076 1.1670 0.2829 0.132 Uiso 1 1 calc R
C24 C 1.1183(4) 1.1465(5) 0.3285(3) 0.106(2) Uani 1 1 d .
H24A H 1.1447 1.1363 0.3692 0.127 Uiso 1 1 calc R
C25 C 1.0418(4) 1.1426(4) 0.3197(2) 0.0996(18) Uani 1 1 d .
H25A H 1.0156 1.1299 0.3549 0.120 Uiso 1 1 calc R
C26 C 1.0020(3) 1.1575(3) 0.2583(2) 0.0724(13) Uani 1 1 d .
H26A H 0.9497 1.1526 0.2527 0.087 Uiso 1 1 calc R
C27 C 0.94102(18) 1.3109(2) 0.12880(16) 0.0401(8) Uani 1 1 d .
C28 C 0.9789(2) 1.3857(3) 0.1607(2) 0.0632(11) Uani 1 1 d .
H28A H 1.0261 1.3761 0.1839 0.076 Uiso 1 1 calc R
C29 C 0.9464(3) 1.4755(3) 0.1582(3) 0.0856(16) Uani 1 1 d .
H29A H 0.9714 1.5255 0.1808 0.103 Uiso 1 1 calc R
C30 C 0.8784(3) 1.4913(3) 0.1231(3) 0.0729(14) Uani 1 1 d .
H30A H 0.8578 1.5522 0.1208 0.087 Uiso 1 1 calc R
C31 C 0.8404(2) 1.4178(3) 0.0915(2) 0.0683(12) Uani 1 1 d .
H31A H 0.7940 1.4287 0.0673 0.082 Uiso 1 1 calc R
C32 C 0.8709(2) 1.3261(3) 0.09516(18) 0.0530(10) Uani 1 1 d .
H32A H 0.8439 1.2756 0.0750 0.064 Uiso 1 1 calc R
C33 C 0.88977(19) 0.9999(2) -0.03326(17) 0.0381(8) Uani 1 1 d .
C34 C 0.8254(2) 0.9900(2) -0.05653(19) 0.0439(9) Uani 1 1 d .
C35 C 0.74873(19) 0.9863(2) -0.08775(19) 0.0468(9) Uani 1 1 d .
C36 C 0.7318(2) 1.0225(3) -0.1500(2) 0.0534(10) Uani 1 1 d .
H36A H 0.7698 1.0470 -0.1720 0.064 Uiso 1 1 calc R
C37 C 0.6579(2) 1.0219(3) -0.1793(2) 0.0565(11) Uani 1 1 d .
C38 C 0.6011(2) 0.9879(3) -0.1462(2) 0.0545(11) Uani 1 1 d .
C39 C 0.6180(2) 0.9492(3) -0.0847(2) 0.0590(11) Uani 1 1 d .
C40 C 0.69255(19) 0.9483(3) -0.0554(2) 0.0563(10) Uani 1 1 d .
H40A H 0.7042 0.9223 -0.0143 0.068 Uiso 1 1 calc R
C41 C 0.6919(3) 1.0765(5) -0.2799(2) 0.0982(19) Uani 1 1 d .
H41A H 0.6689 1.0976 -0.3215 0.147 Uiso 1 1 calc R
H41B H 0.7221 1.0212 -0.2852 0.147 Uiso 1 1 calc R
H41C H 0.7232 1.1262 -0.2597 0.147 Uiso 1 1 calc R
C42 C 0.4889(3) 1.0732(4) -0.1677(3) 0.106(2) Uani 1 1 d .
H42A H 0.4384 1.0682 -0.1890 0.159 Uiso 1 1 calc R
H42B H 0.5145 1.1242 -0.1868 0.159 Uiso 1 1 calc R
H42C H 0.4877 1.0859 -0.1225 0.159 Uiso 1 1 calc R
C43 C 0.5745(3) 0.8714(6) 0.0048(3) 0.130(3) Uani 1 1 d .
H43A H 0.5285 0.8496 0.0194 0.195 Uiso 1 1 calc R
H43B H 0.5982 0.9170 0.0350 0.195 Uiso 1 1 calc R
H43C H 0.6078 0.8183 0.0018 0.195 Uiso 1 1 calc R
C44 C 0.7251(3) 1.1302(4) 0.0559(3) 0.108(2) Uani 1 1 d .
H44A H 0.7432 1.1361 0.0159 0.129 Uiso 1 1 calc R
C45 C 0.6494(4) 1.1519(7) 0.0608(6) 0.177(5) Uani 1 1 d .
H45A H 0.6175 1.1726 0.0249 0.213 Uiso 1 1 calc R
C46 C 0.6238(5) 1.1419(8) 0.1198(7) 0.181(6) Uani 1 1 d .
H46A H 0.5734 1.1535 0.1242 0.217 Uiso 1 1 calc R
C47 C 0.6706(5) 1.1158(7) 0.1705(6) 0.163(4) Uani 1 1 d .
H47A H 0.6544 1.1123 0.2113 0.195 Uiso 1 1 calc R
C48 C 0.7443(3) 1.0936(5) 0.1621(4) 0.116(2) Uani 1 1 d .
H48A H 0.7761 1.0719 0.1978 0.140 Uiso 1 1 calc R
Cl1 Cl 0.75196(7) 0.64748(9) 0.94567(6) 0.0750(3) Uani 1 1 d .
O7 O 0.7114(2) 0.5760(3) 0.9097(2) 0.1092(13) Uani 1 1 d .
O6 O 0.8268(2) 0.6181(3) 0.9648(2) 0.1242(16) Uani 1 1 d .
O5 O 0.7594(3) 0.7283(3) 0.9050(3) 0.159(2) Uani 1 1 d .
O4 O 0.7176(4) 0.6768(5) 0.9968(3) 0.222(4) Uani 1 1 d .
N2 N 0.9599(8) 0.9179(9) 0.3766(5) 0.198(4) Uani 1 1 d .
C53 C 0.9035(7) 0.9771(9) 0.3786(6) 0.178(5) Uani 1 1 d .
H53A H 0.8840 1.0124 0.3427 0.213 Uiso 1 1 calc R
C52 C 0.8755(6) 0.9836(10) 0.4364(10) 0.211(8) Uani 1 1 d .
H52A H 0.8387 1.0283 0.4426 0.254 Uiso 1 1 calc R
C49 C 0.9931(7) 0.8718(9) 0.4274(7) 0.190(5) Uani 1 1 d .
H49A H 1.0359 0.8360 0.4229 0.228 Uiso 1 1 calc R
C51 C 0.9006(13) 0.9273(15) 0.4816(7) 0.267(12) Uani 1 1 d .
H51A H 0.8698 0.9206 0.5144 0.320 Uiso 1 1 calc R
C50 C 0.9653(13) 0.8752(12) 0.4899(8) 0.259(10) Uani 1 1 d .
H50A H 0.9872 0.8473 0.5281 0.311 Uiso 1 1 calc R

loop_
_atom_site_aniso_label
_atom_site_aniso_U_11
_atom_site_aniso_U_22
_atom_site_aniso_U_33
_atom_site_aniso_U_23
_atom_site_aniso_U_13
_atom_site_aniso_U_12
Pt1 0.02357(10) 0.03747(11) 0.02799(11) 0.00074(7) 0.00021(7) -0.00032(7)
Ag1 0.04048(15) 0.04317(16) 0.05312(18) -0.00359(13) 0.01259(12) -0.00231(12)
P1 0.0415(5) 0.0417(5) 0.0358(5) -0.0004(4) 0.0087(4) -0.0015(4)
P2 0.0302(4) 0.0369(4) 0.0313(4) -0.0001(4) 0.0024(3) -0.0009(3)
P3 0.0362(5) 0.0405(5) 0.0350(5) -0.0028(4) 0.0044(4) -0.0012(4)
O1 0.0475(17) 0.142(3) 0.058(2) 0.019(2) -0.0085(15) 0.0136(19)
O2 0.0311(15) 0.095(2) 0.091(2) -0.0157(17) -0.0169(15) 0.0091(14)
O3 0.0410(17) 0.144(3) 0.089(3) 0.016(2) 0.0037(16) -0.0221(18)
N1 0.044(2) 0.065(2) 0.120(4) -0.009(2) 0.015(2) -0.0004(17)
C1 0.0345(17) 0.0395(18) 0.0393(19) 0.0000(15) 0.0048(14) -0.0040(14)
C2 0.0322(17) 0.0436(18) 0.0372(19) -0.0047(15) 0.0017(14) -0.0050(14)
C3 0.049(2) 0.055(2) 0.044(2) 0.0079(18) 0.0196(17) 0.0050(17)
C4 0.047(2) 0.121(4) 0.067(3) 0.008(3) 0.018(2) -0.021(3)
C5 0.058(3) 0.154(6) 0.101(5) 0.010(4) 0.027(3) -0.023(3)
C6 0.075(4) 0.149(6) 0.096(5) 0.018(4) 0.047(3) 0.004(4)
C7 0.119(5) 0.143(6) 0.072(4) -0.008(4) 0.056(4) -0.006(4)
C8 0.084(3) 0.109(4) 0.071(3) -0.015(3) 0.040(3) -0.019(3)
C9 0.049(2) 0.048(2) 0.037(2) -0.0018(16) 0.0096(16) 0.0036(16)
C10 0.049(2) 0.057(2) 0.064(3) -0.002(2) 0.0012(19) -0.0027(18)
C11 0.050(3) 0.090(4) 0.078(3) -0.010(3) -0.005(2) -0.007(2)
C12 0.074(3) 0.102(4) 0.067(3) 0.010(3) -0.012(3) 0.014(3)
C13 0.095(4) 0.068(3) 0.086(4) 0.026(3) -0.014(3) 0.009(3)
C14 0.072(3) 0.054(2) 0.075(3) 0.016(2) -0.012(2) -0.010(2)
C15 0.0381(18) 0.0419(19) 0.0372(19) -0.0006(15) 0.0030(14) 0.0042(15)
C16 0.050(2) 0.049(2) 0.073(3) 0.012(2) -0.013(2) 0.0006(18)
C17 0.058(3) 0.069(3) 0.110(4) 0.021(3) -0.027(3) 0.008(2)
C18 0.078(3) 0.061(3) 0.092(4) 0.019(3) -0.005(3) 0.028(2)
C19 0.080(3) 0.045(2) 0.075(3) 0.008(2) 0.007(2) 0.010(2)
C20 0.058(2) 0.044(2) 0.062(3) 0.0008(19) 0.005(2) 0.0010(18)
C21 0.060(2) 0.044(2) 0.034(2) -0.0011(16) -0.0007(17) -0.0016(17)
C22 0.063(3) 0.118(4) 0.046(3) 0.006(2) -0.008(2) -0.015(3)
C23 0.085(4) 0.175(6) 0.060(3) 0.014(4) -0.033(3) -0.010(4)
C24 0.115(5) 0.144(5) 0.049(3) 0.022(3) -0.025(3) -0.006(4)
C25 0.133(5) 0.128(5) 0.038(3) 0.017(3) 0.011(3) -0.009(4)
C26 0.079(3) 0.095(3) 0.044(3) 0.005(2) 0.011(2) 0.005(3)
C27 0.0377(18) 0.0455(19) 0.0384(19) -0.0034(15) 0.0102(15) -0.0020(15)
C28 0.057(2) 0.047(2) 0.081(3) -0.008(2) -0.008(2) 0.0021(19)
C29 0.089(4) 0.048(2) 0.116(4) -0.019(3) -0.003(3) 0.004(2)
C30 0.083(3) 0.048(3) 0.090(4) 0.005(2) 0.020(3) 0.017(2)
C31 0.056(3) 0.077(3) 0.072(3) 0.012(2) 0.011(2) 0.024(2)
C32 0.041(2) 0.063(2) 0.055(2) -0.0069(19) 0.0066(17) 0.0051(18)
C33 0.0304(19) 0.0394(18) 0.044(2) 0.0039(15) -0.0002(15) -0.0017(13)
C34 0.034(2) 0.046(2) 0.051(2) 0.0062(16) 0.0006(17) 0.0030(14)
C35 0.0307(19) 0.048(2) 0.059(3) -0.0030(18) -0.0068(18) 0.0017(15)
C36 0.033(2) 0.067(2) 0.059(3) 0.004(2) -0.0007(18) 0.0004(17)
C37 0.042(2) 0.073(3) 0.051(3) -0.001(2) -0.0105(19) 0.0098(19)
C38 0.029(2) 0.072(3) 0.059(3) -0.013(2) -0.0082(19) 0.0042(17)
C39 0.033(2) 0.072(3) 0.072(3) -0.008(2) 0.0055(19) -0.0081(19)
C40 0.035(2) 0.071(3) 0.061(3) 0.008(2) -0.0051(18) -0.0058(19)
C41 0.076(3) 0.158(6) 0.059(3) 0.021(3) -0.001(3) 0.022(3)
C42 0.054(3) 0.142(5) 0.119(5) -0.019(4) -0.007(3) 0.041(3)
C43 0.071(4) 0.223(8) 0.096(5) 0.037(5) 0.014(3) -0.052(4)
C44 0.059(3) 0.116(5) 0.143(6) -0.041(4) -0.012(3) 0.007(3)
C45 0.068(5) 0.192(9) 0.258(12) -0.072(9) -0.041(6) 0.039(5)
C46 0.065(5) 0.163(8) 0.322(18) -0.074(10) 0.054(8) -0.013(5)
C47 0.095(6) 0.174(8) 0.235(12) -0.019(8) 0.089(7) 0.001(6)
C48 0.082(4) 0.118(5) 0.159(7) 0.013(5) 0.059(4) 0.015(4)
Cl1 0.0701(7) 0.0691(7) 0.0849(8) -0.0181(6) 0.0047(6) -0.0066(6)
O7 0.085(2) 0.111(3) 0.129(3) -0.044(3) 0.000(2) -0.026(2)
O6 0.091(3) 0.082(2) 0.186(4) 0.006(3) -0.040(3) -0.003(2)
O5 0.152(4) 0.099(3) 0.217(6) 0.047(4) -0.015(4) 0.001(3)
O4 0.218(6) 0.286(8) 0.184(6) -0.145(6) 0.120(5) -0.098(6)
N2 0.207(11) 0.265(13) 0.129(8) -0.026(7) 0.053(7) -0.020(9)
C53 0.126(9) 0.237(13) 0.168(12) -0.042(9) 0.007(8) 0.017(8)
C52 0.122(8) 0.228(14) 0.304(19) -0.135(14) 0.105(12) -0.071(8)
C49 0.214(12) 0.218(12) 0.138(9) -0.028(10) 0.025(10) -0.003(9)
C51 0.39(3) 0.30(2) 0.123(11) 0.056(11) 0.098(14) -0.035(19)
C50 0.41(3) 0.196(14) 0.148(12) 0.000(10) -0.066(15) -0.024(15)

loop_
_atom_type_symbol
_atom_type_description
_atom_type_scat_dispersion_real
_atom_type_scat_dispersion_imag
_atom_type_scat_source
C C 0.0033 0.0016 'International Tables Vol C Tables 4.2.6.8 and 6.1.1.4'
H H 0.0000 0.0000 'International Tables Vol C Tables 4.2.6.8 and 6.1.1.4'
N N 0.0061 0.0033 'International Tables Vol C Tables 4.2.6.8 and 6.1.1.4'
O O 0.0106 0.0060 'International Tables Vol C Tables 4.2.6.8 and 6.1.1.4'
P P 0.1023 0.0942 'International Tables Vol C Tables 4.2.6.8 and 6.1.1.4'
Cl Cl 0.1484 0.1585 'International Tables Vol C Tables 4.2.6.8 and 6.1.1.4'
Ag Ag -0.8971 1.1015 'International Tables Vol C Tables 4.2.6.8 and 6.1.1.4'
Pt Pt -1.7033 8.3905 'International Tables Vol C Tables 4.2.6.8 and 6.1.1.4'

loop_
_geom_angle_atom_site_label_1
_geom_angle_atom_site_label_2
_geom_angle_atom_site_label_3
_geom_angle
_geom_angle_site_symmetry_1
_geom_angle_site_symmetry_3
C33 Pt1 C33 180.0(3) . 3_775
C33 Pt1 P2 98.19(9) . 3_775
C33 Pt1 P2 81.81(9) 3_775 3_775
C33 Pt1 P2 81.81(9) . .
C33 Pt1 P2 98.19(9) 3_775 .
P2 Pt1 P2 180.00(4) 3_775 .
C33 Pt1 Ag1 113.91(11) . 3_775
C33 Pt1 Ag1 66.09(11) 3_775 3_775
P2 Pt1 Ag1 94.46(2) 3_775 3_775
P2 Pt1 Ag1 85.54(2) . 3_775
C33 Pt1 Ag1 66.09(11) . .
C33 Pt1 Ag1 113.91(11) 3_775 .
P2 Pt1 Ag1 85.54(2) 3_775 .
P2 Pt1 Ag1 94.46(2) . .
Ag1 Pt1 Ag1 180.0 3_775 .
N1 Ag1 P3 111.07(9) . .
N1 Ag1 P1 102.76(10) . .
P3 Ag1 P1 135.25(3) . .
N1 Ag1 Pt1 139.60(12) . .
P3 Ag1 Pt1 87.55(2) . .
P1 Ag1 Pt1 84.99(2) . .
C3 P1 C9 103.30(17) . .
C3 P1 C1 104.38(16) . .
C9 P1 C1 105.29(15) . .
C3 P1 Ag1 115.47(12) . .
C9 P1 Ag1 116.98(12) . .
C1 P1 Ag1 110.21(11) . .
C2 P2 C1 103.03(14) 3_775 .
C2 P2 C15 104.10(15) 3_775 .
C1 P2 C15 103.65(15) . .
C2 P2 Pt1 107.19(11) 3_775 .
C1 P2 Pt1 112.14(11) . .
C15 P2 Pt1 124.54(11) . .
C27 P3 C21 105.02(16) . .
C27 P3 C2 103.56(16) . .
C21 P3 C2 103.48(16) . .
C27 P3 Ag1 117.27(11) . .
C21 P3 Ag1 112.50(12) . .
C2 P3 Ag1 113.63(10) . .
C37 O1 C41 117.4(3) . .
C38 O2 C42 114.1(3) . .
C39 O3 C43 117.4(3) . .
C48 N1 C44 117.5(5) . .
C48 N1 Ag1 119.0(4) . .
C44 N1 Ag1 123.4(4) . .
P2 C1 P1 112.68(16) . .
P2 C2 P3 112.06(16) 3_775 .
C4 C3 C8 117.5(4) . .
C4 C3 P1 124.3(3) . .
C8 C3 P1 117.9(3) . .
C3 C4 C5 120.1(5) . .
C6 C5 C4 120.7(5) . .
C7 C6 C5 120.2(5) . .
C6 C7 C8 120.0(5) . .
C7 C8 C3 121.5(5) . .
C10 C9 C14 118.5(3) . .
C10 C9 P1 119.8(3) . .
C14 C9 P1 121.7(3) . .
C9 C10 C11 120.1(4) . .
C12 C11 C10 121.2(4) . .
C11 C12 C13 119.4(4) . .
C14 C13 C12 119.9(4) . .
C13 C14 C9 120.8(4) . .
C16 C15 C20 119.2(3) . .
C16 C15 P2 121.8(3) . .
C20 C15 P2 119.0(3) . .
C15 C16 C17 120.3(4) . .
C18 C17 C16 119.3(4) . .
C19 C18 C17 120.7(4) . .
C18 C19 C20 120.1(4) . .
C19 C20 C15 120.4(4) . .
C22 C21 C26 118.4(4) . .
C22 C21 P3 123.9(3) . .
C26 C21 P3 117.5(3) . .
C21 C22 C23 119.9(5) . .
C24 C23 C22 121.8(5) . .
C23 C24 C25 118.9(5) . .
C24 C25 C26 120.6(5) . .
C21 C26 C25 120.4(5) . .
C28 C27 C32 119.4(3) . .
C28 C27 P3 121.4(3) . .
C32 C27 P3 119.2(3) . .
C27 C28 C29 119.8(4) . .
C30 C29 C28 120.9(4) . .
C29 C30 C31 119.9(4) . .
C30 C31 C32 120.3(4) . .
C27 C32 C31 119.8(4) . .
C34 C33 Pt1 172.4(3) . .
C33 C34 C35 174.6(4) . .
C40 C35 C36 120.2(3) . .
C40 C35 C34 120.1(3) . .
C36 C35 C34 119.7(4) . .
C37 C36 C35 119.9(4) . .
O1 C37 C38 115.0(3) . .
O1 C37 C36 124.8(4) . .
C38 C37 C36 120.2(4) . .
C37 C38 O2 120.5(4) . .
C37 C38 C39 120.1(3) . .
O2 C38 C39 119.3(4) . .
O3 C39 C38 116.3(3) . .
O3 C39 C40 123.9(4) . .
C38 C39 C40 119.8(4) . .
C35 C40 C39 119.7(4) . .
N1 C44 C45 121.9(8) . .
C46 C45 C44 118.2(10) . .
C47 C46 C45 119.8(10) . .
C46 C47 C48 119.1(10) . .
N1 C48 C47 123.4(8) . .
O4 Cl1 O7 112.5(3) . .
O4 Cl1 O6 111.8(4) . .
O7 Cl1 O6 110.7(2) . .
O4 Cl1 O5 107.7(4) . .
O7 Cl1 O5 109.4(3) . .
O6 Cl1 O5 104.3(3) . .
C53 N2 C49 124.2(12) . .
N2 C53 C52 115.9(13) . .
C51 C52 C53 118.5(16) . .
N2 C49 C50 122.2(14) . .
C52 C51 C50 130.4(19) . .
C51 C50 C49 106.4(14) . .

loop_
_geom_bond_atom_site_label_1
_geom_bond_atom_site_label_2
_geom_bond_distance
_geom_bond_site_symmetry_2
Pt1 C33 2.009(3) .
Pt1 C33 2.009(3) 3_775
Pt1 P2 2.3302(8) 3_775
Pt1 P2 2.3302(8) .
Pt1 Ag1 3.0323(5) 3_775
Pt1 Ag1 3.0323(5) .
Ag1 N1 2.369(4) .
Ag1 P3 2.4517(9) .
Ag1 P1 2.4737(9) .
P1 C3 1.821(4) .
P1 C9 1.825(3) .
P1 C1 1.836(3) .
P2 C2 1.825(3) 3_775
P2 C1 1.825(3) .
P2 C15 1.829(3) .
P3 C27 1.829(3) .
P3 C21 1.834(3) .
P3 C2 1.840(3) .
O1 C37 1.361(5) .
O1 C41 1.415(6) .
O2 C38 1.385(4) .
O2 C42 1.395(6) .
O3 C39 1.367(5) .
O3 C43 1.402(6) .
N1 C48 1.309(7) .
N1 C44 1.326(7) .
C2 P2 1.825(3) 3_775
C3 C4 1.372(5) .
C3 C8 1.378(6) .
C4 C5 1.389(6) .
C5 C6 1.346(7) .
C6 C7 1.341(8) .
C7 C8 1.372(7) .
C9 C10 1.378(5) .
C9 C14 1.387(5) .
C10 C11 1.385(5) .
C11 C12 1.351(7) .
C12 C13 1.386(6) .
C13 C14 1.376(5) .
C15 C16 1.380(5) .
C15 C20 1.380(5) .
C16 C17 1.395(5) .
C17 C18 1.373(6) .
C18 C19 1.364(6) .
C19 C20 1.380(5) .
C21 C22 1.373(5) .
C21 C26 1.374(6) .
C22 C23 1.396(6) .
C23 C24 1.343(8) .
C24 C25 1.361(7) .
C25 C26 1.400(6) .
C27 C28 1.377(5) .
C27 C32 1.378(5) .
C28 C29 1.388(6) .
C29 C30 1.359(7) .
C30 C31 1.361(6) .
C31 C32 1.398(5) .
C33 C34 1.202(5) .
C34 C35 1.446(5) .
C35 C40 1.380(5) .
C35 C36 1.390(5) .
C36 C37 1.386(5) .
C37 C38 1.380(6) .
C38 C39 1.387(6) .
C39 C40 1.398(5) .
C44 C45 1.404(9) .
C45 C46 1.365(14) .
C46 C47 1.318(13) .
C47 C48 1.386(9) .
Cl1 O4 1.353(5) .
Cl1 O7 1.402(3) .
Cl1 O6 1.412(4) .
Cl1 O5 1.431(5) .
N2 C53 1.310(12) .
N2 C49 1.318(13) .
C53 C52 1.357(15) .
C52 C51 1.269(19) .
C49 C50 1.444(19) .
C51 C50 1.36(2) .
